data_1552349
loop_
_publ_author_name
'Schluscha\&s, Bastian'
'Abbenseth, Josh'
'Demeshko, Serhiy'
'Finger, Markus'
'Franke, Alicja'
'Herwig, Christian'
'W\"urtele, Christian'
'Ivanovi\'c-Burmazovi\'c, Ivana'
'Limberg, Christian'
'Telser, Joshua'
'Schneider, Sven'

_publ_section_title
;
 Selectivity of Tungsten Mediated Dinitrogen Splitting vs. Proton
 Reduction
;
_journal_name_full 'Chemical Science'
_journal_paper_doi 10.1039/C9SC03779A
_journal_year 2019
_chemical_formula_sum 'C27 H51 Cl F3 N2 O3 P2 S W'
_chemical_formula_weight 821.99
_chemical_name_common BS-B-135
_space_group_crystal_system monoclinic
_space_group_IT_number 14
_space_group_name_Hall '-P 2ybc'
_space_group_name_H-M_alt 'P 1 21/c 1'
_symmetry_space_group_name_Hall '-P 2ybc'
_symmetry_space_group_name_H-M 'P 1 21/c 1'
_atom_sites_solution_hydrogens mixed
_audit_update_record
;
2019-07-29 deposited with the CCDC.    2019-09-20 downloaded from the CCDC.
;
_cell_angle_alpha 90
_cell_angle_beta 99.585(2)
_cell_angle_gamma 90
_cell_formula_units_Z 4
_cell_length_a 19.1996(8)
_cell_length_b 10.9562(4)
_cell_length_c 16.6152(7)
_cell_measurement_reflns_used 9384
_cell_measurement_temperature 100.(2)
_cell_measurement_theta_max 28.3466
_cell_measurement_theta_min 2.4864
_cell_volume 3446.3(2)
_computing_cell_refinement 'SAINT V8.37A (Bruker AXS Inc., 2015)'
_computing_data_collection 'Bruker Instrument Service vV6.2.4'
_computing_data_reduction 'SAINT V8.37A (Bruker AXS Inc., 2015)'
_computing_molecular_graphics 'shelXle (C.B. Huebschle, rev 807)'
_computing_structure_refinement 'SHELXL-2014/7 (Sheldrick, 2014)'
_computing_structure_solution 'SHELXT-2014 (Sheldrick, 2014)'
_diffrn_ambient_temperature 100.(2)
_diffrn_detector_area_resol_mean 10.4167
_diffrn_measured_fraction_theta_full 0.998
_diffrn_measured_fraction_theta_max 0.998
_diffrn_measurement_device_type 'Bruker D8 Venture CMOS'
_diffrn_measurement_method 'omega and phi scans'
_diffrn_radiation_monochromator 'multilayer optics'
_diffrn_radiation_type MoK\a
_diffrn_radiation_wavelength 0.71073
_diffrn_reflns_av_R_equivalents 0.0796
_diffrn_reflns_av_unetI/netI 0.0323
_diffrn_reflns_limit_h_max 25
_diffrn_reflns_limit_h_min -25
_diffrn_reflns_limit_k_max 14
_diffrn_reflns_limit_k_min -14
_diffrn_reflns_limit_l_max 22
_diffrn_reflns_limit_l_min -22
_diffrn_reflns_number 130600
_diffrn_reflns_theta_full 28.44
_diffrn_reflns_theta_max 28.44
_diffrn_reflns_theta_min 2.24
_diffrn_source 'microfucus sealed tube'
_diffrn_source_type 'INCOATEC microfocus sealed tube'
_exptl_absorpt_coefficient_mu 3.629
_exptl_absorpt_correction_T_max 0.56
_exptl_absorpt_correction_T_min 0.36
_exptl_absorpt_correction_type multi-scan
_exptl_absorpt_process_details
;
SADABS-2016/2 - Bruker AXS area detector scaling and absorption correction
;
_exptl_crystal_colour 'clear intense green'
_exptl_crystal_density_diffrn 1.584
_exptl_crystal_density_method 'not measured'
_exptl_crystal_description Plate
_exptl_crystal_F_000 1660
_exptl_crystal_size_max 0.336
_exptl_crystal_size_mid 0.327
_exptl_crystal_size_min 0.178
_refine_diff_density_max 1.456
_refine_diff_density_min -1.350
_refine_ls_extinction_method none
_refine_ls_goodness_of_fit_ref 1.058
_refine_ls_hydrogen_treatment mixed
_refine_ls_matrix_type full
_refine_ls_number_parameters 377
_refine_ls_number_reflns 8680
_refine_ls_number_restraints 0
_refine_ls_restrained_S_all 1.058
_refine_ls_R_factor_all 0.0371
_refine_ls_R_factor_gt 0.0261
_refine_ls_shift/su_max 0.002
_refine_ls_shift/su_mean 0.000
_refine_ls_structure_factor_coef Fsqd
_refine_ls_weighting_details 'w=1/[\s^2^(Fo^2^)+(0.0158P)^2^+4.5401P] where P=(Fo^2^+2Fc^2^)/3'
_refine_ls_weighting_scheme calc
_refine_ls_wR_factor_gt 0.0470
_refine_ls_wR_factor_ref 0.0495
_reflns_number_gt 7449
_reflns_number_total 8680
_reflns_threshold_expression 'I > 2\s(I)'
_cod_data_source_file c9sc03779a2.cif
_cod_data_source_block CW_BS_090517
_cod_depositor_comments
;
The following automatic conversions were performed:

'_exptl_absorpt_correction_type' value 'Multi-Scan' changed to
'multi-scan' according to
/home/data/users/saulius/crontab/automatic-downloads/rss-feeds/RSC/lib/dictionaries/cif_core.dic
dictionary named 'cif_core.dic' version 2.4.2 from 2011-04-26.

Automatic conversion script
Id: cif_fix_values 4973 2017-02-22 13:04:09Z antanas 
;
_cod_database_code 1552349

loop_
_space_group_symop_operation_xyz
'x, y, z'
'-x, y+1/2, -z+1/2'
'-x, -y, -z'
'x, -y-1/2, z-1/2'

loop_
_atom_site_type_symbol
_atom_site_label
_atom_site_fract_x
_atom_site_fract_y
_atom_site_fract_z
_atom_site_U_iso_or_equiv
_atom_site_adp_type
_atom_site_calc_flag
_atom_site_refinement_flags_adp
_atom_site_refinement_flags_posn
_atom_site_occupancy
W W1 0.25511(2) 0.61179(2) 0.49373(2) 0.00950(3) Uani d . . 1
Cl Cl1 0.36374(3) 0.70434(6) 0.54969(4) 0.01648(13) Uani d . . 1
S S1 0.10933(4) 0.29649(6) 0.65410(4) 0.01470(14) Uani d . . 1
P P1 0.30113(3) 0.39541(6) 0.49292(4) 0.01042(12) Uani d . . 1
P P2 0.17415(4) 0.77359(6) 0.53635(4) 0.01110(13) Uani d . . 1
F F1 0.04094(12) 0.1829(2) 0.75527(12) 0.0471(6) Uani d . . 1
F F2 0.01527(10) 0.3722(2) 0.73938(12) 0.0462(6) Uani d . . 1
F F3 0.11365(10) 0.31816(17) 0.81187(10) 0.0277(4) Uani d . . 1
O O1 0.13542(12) 0.42027(19) 0.65527(13) 0.0271(5) Uani d . . 1
O O2 0.16356(11) 0.20576(19) 0.66946(13) 0.0265(5) Uani d . . 1
O O3 0.05312(11) 0.2708(2) 0.58847(12) 0.0305(5) Uani d . . 1
N N1 0.15850(11) 0.5056(2) 0.49851(13) 0.0102(4) Uani d . . 1
N N2 0.24361(12) 0.63986(19) 0.39303(13) 0.0134(5) Uani d . . 1
C C1 0.15517(14) 0.3891(2) 0.45144(16) 0.0141(5) Uani d . . 1
H H1A 0.1557 0.407 0.3931 0.017 Uiso calc U R 1
H H1B 0.1107 0.3456 0.4556 0.017 Uiso calc U R 1
C C2 0.21797(14) 0.3093(2) 0.48513(16) 0.0127(5) Uani d . . 1
H H2A 0.2196 0.238 0.4489 0.015 Uiso calc U R 1
H H2B 0.2124 0.2787 0.5398 0.015 Uiso calc U R 1
C C3 0.34044(15) 0.3544(2) 0.40075(16) 0.0155(6) Uani d . . 1
C C4 0.37289(16) 0.2268(3) 0.40604(18) 0.0223(6) Uani d . . 1
H H4A 0.3371 0.1668 0.4149 0.033 Uiso calc U R 1
H H4B 0.4125 0.2236 0.4516 0.033 Uiso calc U R 1
H H4C 0.3899 0.2081 0.355 0.033 Uiso calc U R 1
C C5 0.28115(16) 0.3582(3) 0.32658(16) 0.0198(6) Uani d . . 1
H H5A 0.3014 0.3488 0.2765 0.03 Uiso calc U R 1
H H5B 0.2564 0.4366 0.3253 0.03 Uiso calc U R 1
H H5C 0.2478 0.2916 0.3305 0.03 Uiso calc U R 1
C C6 0.39608(16) 0.4510(3) 0.38938(19) 0.0240(7) Uani d . . 1
H H6A 0.4144 0.4344 0.3388 0.036 Uiso calc U R 1
H H6B 0.4349 0.448 0.4358 0.036 Uiso calc U R 1
H H6C 0.3744 0.5322 0.3862 0.036 Uiso calc U R 1
C C7 0.35547(14) 0.3424(3) 0.59072(16) 0.0145(5) Uani d . . 1
C C8 0.35039(16) 0.2045(3) 0.60392(18) 0.0219(6) Uani d . . 1
H H8A 0.3011 0.1821 0.6045 0.033 Uiso calc U R 1
H H8B 0.3792 0.1822 0.6562 0.033 Uiso calc U R 1
H H8C 0.3676 0.1611 0.5595 0.033 Uiso calc U R 1
C C9 0.43279(14) 0.3809(3) 0.59462(17) 0.0203(6) Uani d . . 1
H H9A 0.4537 0.3345 0.5542 0.03 Uiso calc U R 1
H H9B 0.4591 0.3643 0.6493 0.03 Uiso calc U R 1
H H9C 0.435 0.4683 0.5828 0.03 Uiso calc U R 1
C C10 0.32526(15) 0.4095(3) 0.65885(16) 0.0175(6) Uani d . . 1
H H10A 0.3317 0.4977 0.6534 0.026 Uiso calc U R 1
H H10B 0.3501 0.3823 0.7122 0.026 Uiso calc U R 1
H H10C 0.2748 0.3912 0.6542 0.026 Uiso calc U R 1
C C11 0.09216(14) 0.5777(2) 0.47339(17) 0.0153(6) Uani d . . 1
H H11A 0.0506 0.5254 0.476 0.018 Uiso calc U R 1
H H11B 0.0896 0.6062 0.4164 0.018 Uiso calc U R 1
H H111 0.1559(15) 0.485(3) 0.5472(18) 0.012(7) Uiso d . . 1
C C12 0.09145(13) 0.6870(2) 0.52995(16) 0.0137(5) Uani d . . 1
H H12A 0.0858 0.6585 0.585 0.016 Uiso calc U R 1
H H12B 0.0509 0.7406 0.509 0.016 Uiso calc U R 1
C C13 0.15546(14) 0.9044(2) 0.46339(16) 0.0140(5) Uani d . . 1
C C14 0.11504(15) 0.8544(2) 0.38243(16) 0.0172(6) Uani d . . 1
H H14A 0.1098 0.919 0.3411 0.026 Uiso calc U R 1
H H14B 0.0682 0.8262 0.3905 0.026 Uiso calc U R 1
H H14C 0.1413 0.786 0.3641 0.026 Uiso calc U R 1
C C15 0.22570(15) 0.9578(2) 0.44688(17) 0.0184(6) Uani d . . 1
H H15A 0.2538 0.8932 0.427 0.028 Uiso calc U R 1
H H15B 0.2519 0.9921 0.4975 0.028 Uiso calc U R 1
H H15C 0.2162 1.0222 0.4056 0.028 Uiso calc U R 1
C C16 0.11068(16) 1.0033(3) 0.49523(18) 0.0216(6) Uani d . . 1
H H16A 0.0969 1.0645 0.4525 0.032 Uiso calc U R 1
H H16B 0.1383 1.0426 0.5432 0.032 Uiso calc U R 1
H H16C 0.0682 0.9663 0.5103 0.032 Uiso calc U R 1
C C17 0.19609(15) 0.8200(2) 0.64597(15) 0.0145(5) Uani d . . 1
C C18 0.25588(15) 0.9143(3) 0.65734(17) 0.0197(6) Uani d . . 1
H H18A 0.2938 0.8866 0.6289 0.03 Uiso calc U R 1
H H18B 0.2743 0.9238 0.7156 0.03 Uiso calc U R 1
H H18C 0.2377 0.9929 0.6347 0.03 Uiso calc U R 1
C C19 0.13269(16) 0.8700(3) 0.68122(17) 0.0209(6) Uani d . . 1
H H19A 0.1168 0.9467 0.6538 0.031 Uiso calc U R 1
H H19B 0.1467 0.8848 0.7398 0.031 Uiso calc U R 1
H H19C 0.0941 0.8104 0.6725 0.031 Uiso calc U R 1
C C20 0.22301(15) 0.7036(3) 0.69266(16) 0.0173(6) Uani d . . 1
H H20A 0.1865 0.6403 0.6829 0.026 Uiso calc U R 1
H H20B 0.2339 0.7215 0.7512 0.026 Uiso calc U R 1
H H20C 0.2658 0.6748 0.6736 0.026 Uiso calc U R 1
C C21 0.06740(16) 0.2925(3) 0.74474(18) 0.0241(7) Uani d . . 1
C C22 0.46615(15) -0.1292(3) 0.25006(18) 0.0258(7) Uani d . . 1
H H22 0.4777 -0.1442 0.1975 0.031 Uiso calc U R 1
C C23 0.49922(16) -0.0360(3) 0.2976(2) 0.0274(7) Uani d . . 1
H H23 0.5336 0.0132 0.278 0.033 Uiso calc U R 1
C C24 0.48223(17) -0.0144(3) 0.3737(2) 0.0321(8) Uani d . . 1
H H24 0.505 0.0495 0.4068 0.039 Uiso calc U R 1
C C25 0.43210(19) -0.0858(3) 0.4018(2) 0.0344(8) Uani d . . 1
H H25 0.4203 -0.0704 0.4542 0.041 Uiso calc U R 1
C C26 0.39906(17) -0.1790(3) 0.3546(2) 0.0301(8) Uani d . . 1
H H26 0.3647 -0.228 0.3743 0.036 Uiso calc U R 1
C C27 0.41620(16) -0.2009(3) 0.27868(19) 0.0249(7) Uani d . . 1
H H27 0.3937 -0.2653 0.2459 0.03 Uiso calc U R 1

loop_
_atom_site_aniso_label
_atom_site_aniso_U_11
_atom_site_aniso_U_22
_atom_site_aniso_U_33
_atom_site_aniso_U_12
_atom_site_aniso_U_13
_atom_site_aniso_U_23
W1 0.00943(5) 0.00986(5) 0.00957(5) -0.00044(4) 0.00265(3) 0.00015(4)
Cl1 0.0136(3) 0.0188(3) 0.0164(3) -0.0050(3) 0.0008(3) -0.0008(3)
S1 0.0136(3) 0.0180(3) 0.0124(3) -0.0002(3) 0.0019(3) 0.0024(3)
P1 0.0103(3) 0.0102(3) 0.0107(3) 0.0010(3) 0.0016(2) 0.0003(3)
P2 0.0122(3) 0.0107(3) 0.0103(3) 0.0005(3) 0.0019(3) -0.0005(2)
F1 0.0622(15) 0.0532(14) 0.0281(11) -0.0386(12) 0.0140(10) 0.0030(10)
F2 0.0287(11) 0.0792(17) 0.0344(11) 0.0204(11) 0.0166(9) 0.0061(11)
F3 0.0365(11) 0.0331(11) 0.0125(8) -0.0035(8) 0.0014(8) -0.0014(7)
O1 0.0405(14) 0.0191(11) 0.0261(11) -0.0057(10) 0.0179(10) 0.0022(9)
O2 0.0289(12) 0.0252(12) 0.0234(11) 0.0118(10) -0.0013(9) -0.0019(9)
O3 0.0186(11) 0.0546(16) 0.0161(10) -0.0045(11) -0.0029(9) -0.0007(10)
N1 0.0099(11) 0.0119(11) 0.0086(10) 0.0005(8) 0.0005(9) 0.0005(8)
N2 0.0164(11) 0.0126(11) 0.0111(10) 0.0014(9) 0.0023(9) 0.0009(8)
C1 0.0139(12) 0.0126(12) 0.0153(12) -0.0024(11) 0.0012(10) -0.0037(11)
C2 0.0160(13) 0.0083(12) 0.0140(12) -0.0018(10) 0.0033(10) 0.0007(10)
C3 0.0187(14) 0.0153(14) 0.0138(13) 0.0017(11) 0.0070(11) -0.0011(10)
C4 0.0245(16) 0.0228(16) 0.0206(15) 0.0072(13) 0.0067(13) -0.0051(12)
C5 0.0266(16) 0.0205(15) 0.0131(13) 0.0013(12) 0.0063(12) -0.0032(11)
C6 0.0237(16) 0.0247(16) 0.0283(16) -0.0013(13) 0.0176(14) -0.0016(13)
C7 0.0155(13) 0.0140(13) 0.0128(12) 0.0028(11) -0.0016(11) 0.0013(10)
C8 0.0250(16) 0.0172(15) 0.0212(15) 0.0027(12) -0.0029(13) 0.0057(12)
C9 0.0122(13) 0.0250(15) 0.0222(14) 0.0020(12) -0.0012(11) -0.0025(13)
C10 0.0170(14) 0.0201(15) 0.0142(13) -0.0007(11) -0.0006(11) 0.0006(11)
C11 0.0098(13) 0.0163(14) 0.0196(14) -0.0010(10) 0.0018(11) 0.0004(11)
C12 0.0100(13) 0.0168(14) 0.0142(13) 0.0011(10) 0.0020(10) -0.0003(10)
C13 0.0176(13) 0.0095(13) 0.0148(12) 0.0017(10) 0.0029(11) 0.0031(10)
C14 0.0210(15) 0.0160(14) 0.0129(13) 0.0038(11) -0.0016(11) 0.0040(10)
C15 0.0238(15) 0.0124(14) 0.0189(14) -0.0009(11) 0.0037(12) 0.0019(11)
C16 0.0260(16) 0.0181(15) 0.0210(15) 0.0064(12) 0.0050(13) 0.0005(12)
C17 0.0190(14) 0.0137(13) 0.0110(12) 0.0004(11) 0.0033(11) -0.0019(10)
C18 0.0237(15) 0.0182(15) 0.0170(14) -0.0035(12) 0.0030(12) -0.0052(11)
C19 0.0259(16) 0.0212(16) 0.0176(14) 0.0048(12) 0.0091(12) -0.0024(11)
C20 0.0232(15) 0.0177(14) 0.0111(13) 0.0025(12) 0.0029(11) -0.0002(10)
C21 0.0200(16) 0.0346(18) 0.0185(15) -0.0057(13) 0.0059(12) 0.0031(13)
C22 0.0173(15) 0.042(2) 0.0175(14) 0.0059(14) 0.0018(12) 0.0083(13)
C23 0.0174(15) 0.0309(18) 0.0335(18) 0.0062(13) 0.0030(14) 0.0093(14)
C24 0.0272(18) 0.0284(18) 0.0381(19) 0.0121(14) -0.0020(15) -0.0029(15)
C25 0.039(2) 0.038(2) 0.0290(17) 0.0142(16) 0.0154(16) 0.0024(15)
C26 0.0261(17) 0.0328(19) 0.0339(18) 0.0084(14) 0.0126(15) 0.0141(15)
C27 0.0199(16) 0.0278(17) 0.0261(16) 0.0059(13) 0.0012(13) 0.0057(13)

loop_
_atom_type_symbol
_atom_type_description
_atom_type_scat_dispersion_real
_atom_type_scat_dispersion_imag
_atom_type_scat_source
C C 0.0033 0.0016 'International Tables Vol C Tables 4.2.6.8 and 6.1.1.4'
H H 0.0000 0.0000 'International Tables Vol C Tables 4.2.6.8 and 6.1.1.4'
Cl Cl 0.1484 0.1585 'International Tables Vol C Tables 4.2.6.8 and 6.1.1.4'
F F 0.0171 0.0103 'International Tables Vol C Tables 4.2.6.8 and 6.1.1.4'
N N 0.0061 0.0033 'International Tables Vol C Tables 4.2.6.8 and 6.1.1.4'
O O 0.0106 0.0060 'International Tables Vol C Tables 4.2.6.8 and 6.1.1.4'
P P 0.1023 0.0942 'International Tables Vol C Tables 4.2.6.8 and 6.1.1.4'
S S 0.1246 0.1234 'International Tables Vol C Tables 4.2.6.8 and 6.1.1.4'
W W -0.8490 6.8722 'International Tables Vol C Tables 4.2.6.8 and 6.1.1.4'

loop_
_geom_angle_atom_site_label_1
_geom_angle_atom_site_label_2
_geom_angle_atom_site_label_3
_geom_angle
N2 W1 N1 99.26(10)
N2 W1 Cl1 105.91(8)
N1 W1 Cl1 154.83(6)
N2 W1 P1 98.88(7)
N1 W1 P1 78.60(6)
Cl1 W1 P1 96.77(2)
N2 W1 P2 99.51(7)
N1 W1 P2 78.45(6)
Cl1 W1 P2 97.58(2)
P1 W1 P2 152.54(2)
O3 S1 O2 115.73(14)
O3 S1 O1 114.27(14)
O2 S1 O1 114.16(14)
O3 S1 C21 104.15(13)
O2 S1 C21 104.15(14)
O1 S1 C21 102.19(13)
C2 P1 C7 104.70(12)
C2 P1 C3 106.43(12)
C7 P1 C3 113.18(12)
C2 P1 W1 100.43(8)
C7 P1 W1 115.51(9)
C3 P1 W1 114.71(9)
C12 P2 C17 104.42(12)
C12 P2 C13 106.68(12)
C17 P2 C13 114.22(12)
C12 P2 W1 100.79(8)
C17 P2 W1 114.39(9)
C13 P2 W1 114.49(8)
C1 N1 C11 110.2(2)
C1 N1 W1 113.30(15)
C11 N1 W1 113.20(16)
C1 N1 H111 106.(2)
C11 N1 H111 102.9(19)
W1 N1 H111 111.(2)
N1 C1 C2 109.7(2)
N1 C1 H1A 109.7
C2 C1 H1A 109.7
N1 C1 H1B 109.7
C2 C1 H1B 109.7
H1A C1 H1B 108.2
C1 C2 P1 110.90(18)
C1 C2 H2A 109.5
P1 C2 H2A 109.5
C1 C2 H2B 109.5
P1 C2 H2B 109.5
H2A C2 H2B 108.0
C4 C3 C5 108.2(2)
C4 C3 C6 110.6(2)
C5 C3 C6 108.7(2)
C4 C3 P1 112.89(19)
C5 C3 P1 107.74(18)
C6 C3 P1 108.57(18)
C3 C4 H4A 109.5
C3 C4 H4B 109.5
H4A C4 H4B 109.5
C3 C4 H4C 109.5
H4A C4 H4C 109.5
H4B C4 H4C 109.5
C3 C5 H5A 109.5
C3 C5 H5B 109.5
H5A C5 H5B 109.5
C3 C5 H5C 109.5
H5A C5 H5C 109.5
H5B C5 H5C 109.5
C3 C6 H6A 109.5
C3 C6 H6B 109.5
H6A C6 H6B 109.5
C3 C6 H6C 109.5
H6A C6 H6C 109.5
H6B C6 H6C 109.5
C8 C7 C9 110.4(2)
C8 C7 C10 108.9(2)
C9 C7 C10 108.5(2)
C8 C7 P1 112.99(19)
C9 C7 P1 110.32(18)
C10 C7 P1 105.44(18)
C7 C8 H8A 109.5
C7 C8 H8B 109.5
H8A C8 H8B 109.5
C7 C8 H8C 109.5
H8A C8 H8C 109.5
H8B C8 H8C 109.5
C7 C9 H9A 109.5
C7 C9 H9B 109.5
H9A C9 H9B 109.5
C7 C9 H9C 109.5
H9A C9 H9C 109.5
H9B C9 H9C 109.5
C7 C10 H10A 109.5
C7 C10 H10B 109.5
H10A C10 H10B 109.5
C7 C10 H10C 109.5
H10A C10 H10C 109.5
H10B C10 H10C 109.5
N1 C11 C12 109.7(2)
N1 C11 H11A 109.7
C12 C11 H11A 109.7
N1 C11 H11B 109.7
C12 C11 H11B 109.7
H11A C11 H11B 108.2
C11 C12 P2 110.18(17)
C11 C12 H12A 109.6
P2 C12 H12A 109.6
C11 C12 H12B 109.6
P2 C12 H12B 109.6
H12A C12 H12B 108.1
C16 C13 C15 110.6(2)
C16 C13 C14 108.9(2)
C15 C13 C14 108.0(2)
C16 C13 P2 112.10(18)
C15 C13 P2 109.15(18)
C14 C13 P2 107.95(18)
C13 C14 H14A 109.5
C13 C14 H14B 109.5
H14A C14 H14B 109.5
C13 C14 H14C 109.5
H14A C14 H14C 109.5
H14B C14 H14C 109.5
C13 C15 H15A 109.5
C13 C15 H15B 109.5
H15A C15 H15B 109.5
C13 C15 H15C 109.5
H15A C15 H15C 109.5
H15B C15 H15C 109.5
C13 C16 H16A 109.5
C13 C16 H16B 109.5
H16A C16 H16B 109.5
C13 C16 H16C 109.5
H16A C16 H16C 109.5
H16B C16 H16C 109.5
C18 C17 C20 108.4(2)
C18 C17 C19 109.7(2)
C20 C17 C19 108.9(2)
C18 C17 P2 110.24(18)
C20 C17 P2 105.56(17)
C19 C17 P2 113.8(2)
C17 C18 H18A 109.5
C17 C18 H18B 109.5
H18A C18 H18B 109.5
C17 C18 H18C 109.5
H18A C18 H18C 109.5
H18B C18 H18C 109.5
C17 C19 H19A 109.5
C17 C19 H19B 109.5
H19A C19 H19B 109.5
C17 C19 H19C 109.5
H19A C19 H19C 109.5
H19B C19 H19C 109.5
C17 C20 H20A 109.5
C17 C20 H20B 109.5
H20A C20 H20B 109.5
C17 C20 H20C 109.5
H20A C20 H20C 109.5
H20B C20 H20C 109.5
F2 C21 F1 107.8(3)
F2 C21 F3 108.0(3)
F1 C21 F3 107.2(2)
F2 C21 S1 111.3(2)
F1 C21 S1 111.2(2)
F3 C21 S1 111.2(2)
C23 C22 C27 120.2(3)
C23 C22 H22 119.9
C27 C22 H22 119.9
C24 C23 C22 119.7(3)
C24 C23 H23 120.1
C22 C23 H23 120.1
C23 C24 C25 119.9(3)
C23 C24 H24 120.1
C25 C24 H24 120.1
C26 C25 C24 120.6(3)
C26 C25 H25 119.7
C24 C25 H25 119.7
C27 C26 C25 119.6(3)
C27 C26 H26 120.2
C25 C26 H26 120.2
C26 C27 C22 120.1(3)
C26 C27 H27 120.0
C22 C27 H27 120.0

loop_
_geom_bond_atom_site_label_1
_geom_bond_atom_site_label_2
_geom_bond_distance
W1 N2 1.679(2)
W1 N1 2.202(2)
W1 Cl1 2.3657(7)
W1 P1 2.5308(7)
W1 P2 2.5352(7)
S1 O3 1.429(2)
S1 O2 1.431(2)
S1 O1 1.445(2)
S1 C21 1.823(3)
P1 C2 1.840(3)
P1 C7 1.871(3)
P1 C3 1.871(3)
P2 C12 1.837(3)
P2 C17 1.870(3)
P2 C13 1.872(3)
F1 C21 1.327(4)
F2 C21 1.320(4)
F3 C21 1.335(3)
N1 C1 1.493(3)
N1 C11 1.498(3)
N1 H111 0.85(3)
C1 C2 1.519(4)
C1 H1A 0.99
C1 H1B 0.99
C2 H2A 0.99
C2 H2B 0.99
C3 C4 1.527(4)
C3 C5 1.533(4)
C3 C6 1.538(4)
C4 H4A 0.98
C4 H4B 0.98
C4 H4C 0.98
C5 H5A 0.98
C5 H5B 0.98
C5 H5C 0.98
C6 H6A 0.98
C6 H6B 0.98
C6 H6C 0.98
C7 C8 1.532(4)
C7 C9 1.534(4)
C7 C10 1.542(4)
C8 H8A 0.98
C8 H8B 0.98
C8 H8C 0.98
C9 H9A 0.98
C9 H9B 0.98
C9 H9C 0.98
C10 H10A 0.98
C10 H10B 0.98
C10 H10C 0.98
C11 C12 1.524(4)
C11 H11A 0.99
C11 H11B 0.99
C12 H12A 0.99
C12 H12B 0.99
C13 C16 1.532(4)
C13 C15 1.536(4)
C13 C14 1.538(4)
C14 H14A 0.98
C14 H14B 0.98
C14 H14C 0.98
C15 H15A 0.98
C15 H15B 0.98
C15 H15C 0.98
C16 H16A 0.98
C16 H16B 0.98
C16 H16C 0.98
C17 C18 1.533(4)
C17 C20 1.537(4)
C17 C19 1.537(4)
C18 H18A 0.98
C18 H18B 0.98
C18 H18C 0.98
C19 H19A 0.98
C19 H19B 0.98
C19 H19C 0.98
C20 H20A 0.98
C20 H20B 0.98
C20 H20C 0.98
C22 C23 1.380(5)
C22 C27 1.384(4)
C22 H22 0.95
C23 C24 1.378(4)
C23 H23 0.95
C24 C25 1.380(5)
C24 H24 0.95
C25 C26 1.377(5)
C25 H25 0.95
C26 C27 1.376(4)
C26 H26 0.95
C27 H27 0.95

loop_
_geom_hbond_atom_site_label_D
_geom_hbond_atom_site_label_H
_geom_hbond_atom_site_label_A
_geom_hbond_distance_DH
_geom_hbond_distance_HA
_geom_hbond_distance_DA
_geom_hbond_angle_DHA
N1 H111 O1 0.85(3) 2.03(3) 2.870(3) 171.(3)

loop_
_geom_torsion_atom_site_label_1
_geom_torsion_atom_site_label_2
_geom_torsion_atom_site_label_3
_geom_torsion_atom_site_label_4
_geom_torsion
C11 N1 C1 C2 -172.5(2)
W1 N1 C1 C2 59.6(2)
N1 C1 C2 P1 -50.8(2)
C7 P1 C2 C1 140.95(18)
C3 P1 C2 C1 -98.94(19)
W1 P1 C2 C1 20.88(18)
C2 P1 C3 C4 -74.6(2)
C7 P1 C3 C4 39.8(2)
W1 P1 C3 C4 175.30(17)
C2 P1 C3 C5 44.8(2)
C7 P1 C3 C5 159.26(18)
W1 P1 C3 C5 -65.3(2)
C2 P1 C3 C6 162.4(2)
C7 P1 C3 C6 -83.2(2)
W1 P1 C3 C6 52.3(2)
C2 P1 C7 C8 41.2(2)
C3 P1 C7 C8 -74.3(2)
W1 P1 C7 C8 150.64(17)
C2 P1 C7 C9 165.37(19)
C3 P1 C7 C9 49.9(2)
W1 P1 C7 C9 -85.20(19)
C2 P1 C7 C10 -77.64(19)
C3 P1 C7 C10 166.87(17)
W1 P1 C7 C10 31.8(2)
C1 N1 C11 C12 171.9(2)
W1 N1 C11 C12 -60.1(2)
N1 C11 C12 P2 51.8(2)
C17 P2 C12 C11 -140.82(19)
C13 P2 C12 C11 97.9(2)
W1 P2 C12 C11 -21.93(19)
C12 P2 C13 C16 73.5(2)
C17 P2 C13 C16 -41.3(2)
W1 P2 C13 C16 -175.93(17)
C12 P2 C13 C15 -163.62(18)
C17 P2 C13 C15 81.6(2)
W1 P2 C13 C15 -53.1(2)
C12 P2 C13 C14 -46.4(2)
C17 P2 C13 C14 -161.23(17)
W1 P2 C13 C14 64.15(19)
C12 P2 C17 C18 -168.78(19)
C13 P2 C17 C18 -52.6(2)
W1 P2 C17 C18 82.03(19)
C12 P2 C17 C20 74.4(2)
C13 P2 C17 C20 -169.48(17)
W1 P2 C17 C20 -34.8(2)
C12 P2 C17 C19 -45.0(2)
C13 P2 C17 C19 71.1(2)
W1 P2 C17 C19 -154.24(17)
O3 S1 C21 F2 -58.1(3)
O2 S1 C21 F2 -179.8(2)
O1 S1 C21 F2 61.2(2)
O3 S1 C21 F1 62.1(3)
O2 S1 C21 F1 -59.6(2)
O1 S1 C21 F1 -178.7(2)
O3 S1 C21 F3 -178.5(2)
O2 S1 C21 F3 59.8(2)
O1 S1 C21 F3 -59.3(2)
C27 C22 C23 C24 -0.1(5)
C22 C23 C24 C25 -0.2(5)
C23 C24 C25 C26 0.4(5)
C24 C25 C26 C27 -0.1(5)
C25 C26 C27 C22 -0.2(5)
C23 C22 C27 C26 0.3(5)
